data_7154994
loop_
_publ_author_name
'Mostafa, Mohamed A. B.'
'Grafton, Mark W.'
'Wilson, Claire'
'Sutherland, Andrew'

_publ_section_title
;
 A one-pot, three-step process for the diastereoselective synthesis of
 aminobicyclo[4.3.0]nonanes using consecutive palladium(ii)- and
 ruthenium(ii)-catalysis.
;
_journal_issue 12
_journal_name_full 'Organic &amp; biomolecular chemistry'
_journal_page_first 3284
_journal_page_last 3297
_journal_paper_doi 10.1039/c6ob00165c
_journal_volume 14
_journal_year 2016
_chemical_formula_moiety 'C25 H23 Cl3 N2 O5, C H4 O'
_chemical_formula_sum 'C26 H27 Cl3 N2 O6'
_chemical_formula_weight 569.84
_chemical_name_systematic
(3aS*,5R*,5aR*,8R*,8aR*,8bR*)-5,5a-dihydroxy-2,5-diphenyl-3a,4,5,5a,6,7,8a,8b-octahydro-8-(2',2',2'-trichloromethylcarbonylamino)cyclopent[e]isoindole-1,3(2H,3aH)-dione
_space_group_crystal_system triclinic
_space_group_IT_number 2
_space_group_name_Hall '-P 1'
_space_group_name_H-M_alt 'P -1'
_atom_sites_solution_hydrogens geom
_atom_sites_solution_primary iterative
_audit_creation_date
;
'Wed Sep 09 11:56:03 2015'
;
_audit_creation_method
;
CrysAlisPro, Agilent Technologies,
Version 1.171.37.35 (release 13-08-2014 CrysAlis171 .NET)
(compiled Aug 13 2014,18:06:01)
;
_audit_update_record
;
2015-10-05 deposited with the CCDC.
2016-02-25 downloaded from the CCDC.
;
_cell_angle_alpha 90.096(3)
_cell_angle_beta 95.408(3)
_cell_angle_gamma 91.971(3)
_cell_formula_units_Z 4
_cell_length_a 11.7084(4)
_cell_length_b 14.1127(6)
_cell_length_c 15.5928(6)
_cell_measurement_reflns_used 11249
_cell_measurement_temperature 100(2)
_cell_measurement_theta_max 27.4920
_cell_measurement_theta_min 2.5080
_cell_volume 2563.49(17)
_computing_cell_refinement
;
CrysAlisPro, Agilent Technologies,
Version 1.171.37.35 (release 13-08-2014 CrysAlis171 .NET)
(compiled Aug 13 2014,18:06:01)
;
_computing_data_collection
;
CrystalClear-SM Expert 3.1 b27 (Rigaku, 2013)
;
_computing_data_reduction
;
CrysAlisPro, Agilent Technologies,
Version 1.171.37.35 (release 13-08-2014 CrysAlis171 .NET)
(compiled Aug 13 2014,18:06:01)
;
_computing_molecular_graphics 'Olex2 (Dolomanov et al., 2009)'
_computing_publication_material 'Olex2 (Dolomanov et al., 2009)'
_computing_structure_refinement 'ShelXL (Sheldrick, 2008)'
_computing_structure_solution
;
Superflip (Palatinus & Chapuis, 2007;Palatinus & van der Lee, 2008;
Palatinus et al., 2012)
;
_diffrn_ambient_temperature 100(2)
_diffrn_detector 'CCD area detector'
_diffrn_detector_area_resol_mean 28.5714
_diffrn_detector_type 'Rigaku HG Saturn724+ (2x2 bin mode)'
_diffrn_measured_fraction_theta_full 0.999
_diffrn_measured_fraction_theta_max 0.999
_diffrn_measurement_details
;
  1 omega  -27.00   73.00   1.0000   20.0000
omega____ theta____ kappa____ phi______ frames
    -      -17.0000   72.0000  120.0000 100

  2 omega  -77.00   22.00   1.0000   20.0000
omega____ theta____ kappa____ phi______ frames
    -      -17.0000  -72.0000    0.0000 99

  3 omega  -68.00   22.00   1.0000   20.0000
omega____ theta____ kappa____ phi______ frames
    -      -17.0000  -72.0000 -180.0000 90

  4 omega  -87.00  -21.00   1.0000   20.0000
omega____ theta____ kappa____ phi______ frames
    -      -17.0000    0.0000    0.0000 66

  5 omega  -31.00  -13.00   1.0000   20.0000
omega____ theta____ kappa____ phi______ frames
    -      -17.0000   54.0000  -30.0000 18

  6 omega  -35.00   73.00   1.0000   20.0000
omega____ theta____ kappa____ phi______ frames
    -      -17.0000   72.0000  150.0000 108

  7 omega  -69.00   11.00   1.0000   20.0000
omega____ theta____ kappa____ phi______ frames
    -      -17.0000  -72.0000   30.0000 80
;
_diffrn_measurement_device 'four-circle \k diffractometer'
_diffrn_measurement_device_type 'Rigaku AFC12 (Right)'
_diffrn_measurement_method '\w scans'
_diffrn_measurement_specimen_support 'MiTeGen MicroMesh'
_diffrn_orient_matrix_UB_11 0.0408486000
_diffrn_orient_matrix_UB_12 0.0113760000
_diffrn_orient_matrix_UB_13 -0.0295363000
_diffrn_orient_matrix_UB_21 0.0451434000
_diffrn_orient_matrix_UB_22 -0.0069645000
_diffrn_orient_matrix_UB_23 0.0327798000
_diffrn_orient_matrix_UB_31 0.0009077000
_diffrn_orient_matrix_UB_32 -0.0484890000
_diffrn_orient_matrix_UB_33 -0.0118715000
_diffrn_radiation_collimation 0.3
_diffrn_radiation_monochromator 'Confocal mirrors, VHF Varimax'
_diffrn_radiation_probe x-ray
_diffrn_radiation_type MoK\a
_diffrn_radiation_wavelength 0.71073
_diffrn_reflns_av_R_equivalents 0.0725
_diffrn_reflns_av_unetI/netI 0.0907
_diffrn_reflns_Laue_measured_fraction_full 0.999
_diffrn_reflns_Laue_measured_fraction_max 0.999
_diffrn_reflns_limit_h_max 15
_diffrn_reflns_limit_h_min -15
_diffrn_reflns_limit_k_max 18
_diffrn_reflns_limit_k_min -18
_diffrn_reflns_limit_l_max 20
_diffrn_reflns_limit_l_min -20
_diffrn_reflns_number 34139
_diffrn_reflns_point_group_measured_fraction_full 0.999
_diffrn_reflns_point_group_measured_fraction_max 0.999
_diffrn_reflns_theta_full 25.000
_diffrn_reflns_theta_max 25.000
_diffrn_reflns_theta_min 2.229
_diffrn_source 'Rotating Anode'
_diffrn_source_current 55.0
_diffrn_source_power 2.475
_diffrn_source_target Mo
_diffrn_source_type 'Rotating Anode'
_diffrn_source_voltage 45.0
_diffrn_standards_number 0
_exptl_absorpt_coefficient_mu 0.403
_exptl_absorpt_correction_T_max 1.00000
_exptl_absorpt_correction_T_min 0.46404
_exptl_absorpt_correction_type multi-scan
_exptl_absorpt_process_details
;
CrysAlisPro, Agilent Technologies,
Version 1.171.37.35 (release 13-08-2014 CrysAlis171 .NET)
(compiled Aug 13 2014,18:06:01)
Empirical absorption correction using spherical harmonics,
 implemented in SCALE3 ABSPACK scaling algorithm.
Empirical absorption correction using spherical harmonics,
 implemented in SCALE3 ABSPACK scaling algorithm.
;
_exptl_crystal_colour colourless
_exptl_crystal_density_diffrn 1.477
_exptl_crystal_description blade
_exptl_crystal_F_000 1184
_exptl_crystal_size_max 0.2590
_exptl_crystal_size_mid 0.0470
_exptl_crystal_size_min 0.0150
_refine_diff_density_max 0.420
_refine_diff_density_min -0.369
_refine_diff_density_rms 0.074
_refine_ls_extinction_method none
_refine_ls_goodness_of_fit_ref 1.013
_refine_ls_hydrogen_treatment constr
_refine_ls_matrix_type full
_refine_ls_number_parameters 675
_refine_ls_number_reflns 9008
_refine_ls_number_restraints 0
_refine_ls_restrained_S_all 1.013
_refine_ls_R_factor_all 0.0864
_refine_ls_R_factor_gt 0.0539
_refine_ls_shift/su_max 0.000
_refine_ls_shift/su_mean 0.000
_refine_ls_structure_factor_coef Fsqd
_refine_ls_weighting_details 'w=1/[\s^2^(Fo^2^)+(0.0700P)^2^+0.5780P] where P=(Fo^2^+2Fc^2^)/3'
_refine_ls_weighting_scheme calc
_refine_ls_wR_factor_gt 0.1208
_refine_ls_wR_factor_ref 0.1355
_reflns_Friedel_coverage 0.000
_reflns_number_gt 6437
_reflns_number_total 9008
_reflns_threshold_expression 'I > 2\s(I)'
_cod_data_source_file c6ob00165c2.cif
_cod_data_source_block 2015ncs0547
_cod_depositor_comments 'Adding full bibliography for 7154994.cif.'
_cod_original_cell_volume 2563.48(17)
_cod_database_code 7154994
_chemical_oxdiff_formula C25H23Cl3N2O5
_shelx_space_group_comment
;
The symmetry employed for this shelxl refinement is uniquely defined
by the following loop, which should always be used as a source of
symmetry information in preference to the above space-group names.
They are only intended as comments.
;
_cell_oxdiff_angle_alpha 90.096(3)
_cell_oxdiff_angle_beta 95.408(3)
_cell_oxdiff_angle_gamma 91.971(3)
_cell_oxdiff_length_a 11.7084(4)
_cell_oxdiff_length_b 14.1127(6)
_cell_oxdiff_length_c 15.5928(6)
_cell_oxdiff_measurement_reflns_used 11249
_cell_oxdiff_volume 2563.48(17)
_reflns_odcompleteness_completeness 99.94
_reflns_odcompleteness_iscentric 1
_reflns_odcompleteness_theta 26.32
_olex2_refinement_description
;
1. Fixed Uiso
 At 1.2 times of:
  All C(H) groups, All C(H,H) groups, All N(H) groups
 At 1.5 times of:
  All C(H,H,H) groups, All O(H) groups
2.a Ternary CH refined with riding coordinates:
 C8(H8), C3A(H3A), C8A(H8A), C8B(H8B), C28(H28), C23A(H23A), C28A(H28A),
 C28B(H28B)
2.b Secondary CH2 refined with riding coordinates:
 C4(H4A,H4B), C6(H6A,H6B), C7(H7A,H7B), C24(H24A,H24B), C26(H26A,H26B),
 C27(H27A,H27B)
2.c Aromatic/amide H refined with riding coordinates:
 N1(H1), C102(H102), C103(H103), C104(H104), C105(H105), C106(H106),
 C112(H112), C113(H113), C114(H114), C115(H115), C116(H116), N21(H21),
 C202(H202), C203(H203), C204(H204), C205(H205), C206(H206), C212(H212),
 C213(H213), C214(H214), C215(H215), C216(H216)
2.d Idealised Me refined as rotating group:
 C1M(H1MA,H1MB,H1MC), C2M(H2MA,H2MB,H2MC)
2.e Idealised tetrahedral OH refined as rotating group:
 O5(H5), O5A(H5A), O25(H25), O25A(H25A), O1M(H1M), O2M(H2M)
;
_shelx_shelxl_version_number 2014/7
_olex2_submission_special_instructions 'No special instructions were received'

loop_
_space_group_symop_id
_space_group_symop_operation_xyz
1 'x, y, z'
2 '-x, -y, -z'

loop_
_atom_site_label
_atom_site_type_symbol
_atom_site_fract_x
_atom_site_fract_y
_atom_site_fract_z
_atom_site_U_iso_or_equiv
_atom_site_adp_type
_atom_site_occupancy
_atom_site_site_symmetry_order
_atom_site_calc_flag
_atom_site_refinement_flags_posn
Cl1 Cl 0.56318(7) 0.41697(6) 0.12159(6) 0.0325(2) Uani 1 1 d .
Cl2 Cl 0.70717(7) 0.47561(6) -0.01123(6) 0.0287(2) Uani 1 1 d .
Cl3 Cl 0.50893(7) 0.35127(6) -0.05247(6) 0.0297(2) Uani 1 1 d .
O1 O 0.69807(18) 0.29606(16) 0.28775(14) 0.0239(5) Uani 1 1 d .
O3 O 1.01209(18) 0.36148(16) 0.47674(15) 0.0258(5) Uani 1 1 d .
O5 O 1.13042(17) 0.15698(15) 0.23986(13) 0.0205(5) Uani 1 1 d .
H5 H 1.1885 0.1734 0.2705 0.031 Uiso 1 1 calc GR
O1' O 0.73834(19) 0.26330(16) -0.02584(14) 0.0289(6) Uani 1 1 d .
O5A O 0.95893(17) 0.04964(15) 0.15894(13) 0.0202(5) Uani 1 1 d .
H5A H 1.0181 0.0677 0.1388 0.030 Uiso 1 1 calc GR
N1 N 0.7174(2) 0.26103(18) 0.11762(16) 0.0183(6) Uani 1 1 d .
H1 H 0.6842 0.2876 0.1578 0.022 Uiso 1 1 calc R
N2 N 0.8391(2) 0.33875(18) 0.39405(16) 0.0182(6) Uani 1 1 d .
C1 C 0.7996(3) 0.3039(2) 0.3126(2) 0.0193(7) Uani 1 1 d .
C3 C 0.9585(3) 0.3353(2) 0.4103(2) 0.0189(7) Uani 1 1 d .
C4 C 1.0308(3) 0.1850(2) 0.3660(2) 0.0178(7) Uani 1 1 d .
H4A H 1.1001 0.1879 0.4053 0.021 Uiso 1 1 calc R
H4B H 0.9688 0.1600 0.3973 0.021 Uiso 1 1 calc R
C5 C 1.0477(2) 0.1178(2) 0.2918(2) 0.0174(7) Uani 1 1 d .
C6 C 0.8261(2) 0.0702(2) 0.2602(2) 0.0181(7) Uani 1 1 d .
H6A H 0.8144 0.0957 0.3164 0.022 Uiso 1 1 calc R
H6B H 0.8264 0.0016 0.2636 0.022 Uiso 1 1 calc R
C7 C 0.7318(3) 0.1026(2) 0.1911(2) 0.0211(7) Uani 1 1 d .
H7A H 0.7042 0.0502 0.1535 0.025 Uiso 1 1 calc R
H7B H 0.6674 0.1273 0.2180 0.025 Uiso 1 1 calc R
C8 C 0.7907(3) 0.1812(2) 0.1400(2) 0.0200(7) Uani 1 1 d .
H8 H 0.8100 0.1528 0.0860 0.024 Uiso 1 1 calc R
C101 C 0.7661(3) 0.3812(2) 0.4522(2) 0.0188(7) Uani 1 1 d .
C102 C 0.7950(3) 0.4702(2) 0.4852(2) 0.0223(8) Uani 1 1 d .
H102 H 0.8614 0.5023 0.4712 0.027 Uiso 1 1 calc R
C103 C 0.7239(3) 0.5114(2) 0.5395(2) 0.0269(8) Uani 1 1 d .
H103 H 0.7431 0.5713 0.5626 0.032 Uiso 1 1 calc R
C104 C 0.6256(3) 0.4647(2) 0.5595(2) 0.0293(8) Uani 1 1 d .
H104 H 0.5779 0.4930 0.5958 0.035 Uiso 1 1 calc R
C105 C 0.5969(3) 0.3752(3) 0.5258(2) 0.0295(8) Uani 1 1 d .
H105 H 0.5299 0.3436 0.5393 0.035 Uiso 1 1 calc R
C106 C 0.6679(3) 0.3325(2) 0.4721(2) 0.0232(8) Uani 1 1 d .
H106 H 0.6497 0.2721 0.4499 0.028 Uiso 1 1 calc R
C111 C 1.0837(3) 0.0214(2) 0.3272(2) 0.0190(7) Uani 1 1 d .
C112 C 1.1817(3) -0.0200(2) 0.3024(2) 0.0240(8) Uani 1 1 d .
H112 H 1.2247 0.0110 0.2631 0.029 Uiso 1 1 calc R
C113 C 1.2160(3) -0.1064(3) 0.3353(2) 0.0311(9) Uani 1 1 d .
H113 H 1.2816 -0.1329 0.3177 0.037 Uiso 1 1 calc R
C114 C 1.1542(3) -0.1535(3) 0.3936(2) 0.0341(9) Uani 1 1 d .
H114 H 1.1782 -0.2113 0.4159 0.041 Uiso 1 1 calc R
C115 C 1.0558(3) -0.1141(2) 0.4190(2) 0.0288(8) Uani 1 1 d .
H115 H 1.0127 -0.1461 0.4576 0.035 Uiso 1 1 calc R
C116 C 1.0221(3) -0.0275(2) 0.3867(2) 0.0215(7) Uani 1 1 d .
H116 H 0.9568 -0.0010 0.4050 0.026 Uiso 1 1 calc R
C1' C 0.6997(3) 0.2943(2) 0.0386(2) 0.0218(8) Uani 1 1 d .
C2' C 0.6223(3) 0.3815(2) 0.0261(2) 0.0241(8) Uani 1 1 d .
C3A C 1.0031(2) 0.2852(2) 0.33510(19) 0.0175(7) Uani 1 1 d .
H3A H 1.0716 0.3185 0.3171 0.021 Uiso 1 1 calc R
C5A C 0.9384(2) 0.1102(2) 0.22924(19) 0.0160(7) Uani 1 1 d .
C8A C 0.9039(2) 0.2080(2) 0.19353(19) 0.0168(7) Uani 1 1 d .
H8A H 0.9596 0.2279 0.1534 0.020 Uiso 1 1 calc R
C8B C 0.9034(2) 0.2871(2) 0.2633(2) 0.0192(7) Uani 1 1 d .
H8B H 0.9159 0.3464 0.2325 0.023 Uiso 1 1 calc R
Cl21 Cl 0.42396(7) 0.06289(6) 0.68326(5) 0.0292(2) Uani 1 1 d .
Cl22 Cl 0.28103(7) 0.02545(6) 0.52534(6) 0.0287(2) Uani 1 1 d .
Cl23 Cl 0.49942(7) 0.12707(6) 0.52317(6) 0.0306(2) Uani 1 1 d .
O21 O 0.30895(18) 0.20125(17) 0.83235(14) 0.0268(6) Uani 1 1 d .
O23 O -0.00657(18) 0.13584(16) 0.97481(14) 0.0264(5) Uani 1 1 d .
O25 O -0.12130(17) 0.34204(16) 0.72273(14) 0.0230(5) Uani 1 1 d .
H25 H -0.1794 0.3257 0.7451 0.035 Uiso 1 1 calc GR
O21' O 0.2880(2) 0.24170(17) 0.51339(15) 0.0296(6) Uani 1 1 d .
O25A O 0.04980(17) 0.44734(15) 0.66487(13) 0.0217(5) Uani 1 1 d .
H25A H -0.0108 0.4300 0.6378 0.033 Uiso 1 1 calc GR
N21 N 0.2894(2) 0.23331(18) 0.65891(16) 0.0204(6) Uani 1 1 d .
H21 H 0.3166 0.2034 0.7039 0.025 Uiso 1 1 calc R
N22 N 0.1672(2) 0.15851(18) 0.91785(16) 0.0198(6) Uani 1 1 d .
C21 C 0.2079(3) 0.1937(2) 0.8427(2) 0.0202(7) Uani 1 1 d .
C23 C 0.0471(3) 0.1623(2) 0.9161(2) 0.0218(7) Uani 1 1 d .
C24 C -0.0212(3) 0.3136(2) 0.8627(2) 0.0192(7) Uani 1 1 d .
H24A H -0.0900 0.3115 0.8928 0.023 Uiso 1 1 calc R
H24B H 0.0417 0.3379 0.9025 0.023 Uiso 1 1 calc R
C25 C -0.0381(3) 0.3812(2) 0.7868(2) 0.0186(7) Uani 1 1 d .
C26 C 0.1845(2) 0.4278(2) 0.7844(2) 0.0198(7) Uani 1 1 d .
H26A H 0.1965 0.4034 0.8426 0.024 Uiso 1 1 calc R
H26B H 0.1851 0.4965 0.7870 0.024 Uiso 1 1 calc R
C27 C 0.2779(3) 0.3938(2) 0.7290(2) 0.0235(8) Uani 1 1 d .
H27A H 0.3421 0.3692 0.7651 0.028 Uiso 1 1 calc R
H27B H 0.3059 0.4455 0.6948 0.028 Uiso 1 1 calc R
C28 C 0.2185(3) 0.3147(2) 0.6701(2) 0.0204(7) Uani 1 1 d .
H28 H 0.1993 0.3422 0.6131 0.024 Uiso 1 1 calc R
C201 C 0.2390(3) 0.1156(2) 0.9859(2) 0.0213(7) Uani 1 1 d .
C202 C 0.2108(3) 0.0255(2) 1.0127(2) 0.0251(8) Uani 1 1 d .
H202 H 0.1442 -0.0059 0.9887 0.030 Uiso 1 1 calc R
C203 C 0.2822(3) -0.0181(3) 1.0756(2) 0.0334(9) Uani 1 1 d .
H203 H 0.2629 -0.0785 1.0946 0.040 Uiso 1 1 calc R
C204 C 0.3816(3) 0.0281(3) 1.1098(3) 0.0430(10) Uani 1 1 d .
H204 H 0.4311 -0.0018 1.1505 0.052 Uiso 1 1 calc R
C205 C 0.4076(3) 0.1193(3) 1.0833(3) 0.0473(11) Uani 1 1 d .
H205 H 0.4740 0.1510 1.1073 0.057 Uiso 1 1 calc R
C206 C 0.3363(3) 0.1636(3) 1.0218(2) 0.0358(9) Uani 1 1 d .
H206 H 0.3536 0.2251 1.0047 0.043 Uiso 1 1 calc R
C211 C -0.0742(3) 0.4776(2) 0.8173(2) 0.0195(7) Uani 1 1 d .
C212 C -0.1736(3) 0.5178(2) 0.7803(2) 0.0276(8) Uani 1 1 d .
H212 H -0.2168 0.4869 0.7348 0.033 Uiso 1 1 calc R
C213 C -0.2093(3) 0.6034(3) 0.8104(2) 0.0344(9) Uani 1 1 d .
H213 H -0.2765 0.6290 0.7854 0.041 Uiso 1 1 calc R
C214 C -0.1464(3) 0.6506(3) 0.8768(2) 0.0361(10) Uani 1 1 d .
H214 H -0.1707 0.7079 0.8967 0.043 Uiso 1 1 calc R
C215 C -0.0461(3) 0.6122(2) 0.9141(2) 0.0320(9) Uani 1 1 d .
H215 H -0.0023 0.6444 0.9585 0.038 Uiso 1 1 calc R
C216 C -0.0114(3) 0.5259(2) 0.8851(2) 0.0245(8) Uani 1 1 d .
H216 H 0.0548 0.4999 0.9114 0.029 Uiso 1 1 calc R
C21' C 0.3136(3) 0.2037(2) 0.5818(2) 0.0203(7) Uani 1 1 d .
C22' C 0.3774(3) 0.1090(2) 0.5805(2) 0.0211(7) Uani 1 1 d .
C23A C 0.0046(3) 0.2129(2) 0.8353(2) 0.0193(7) Uani 1 1 d .
H23A H -0.0644 0.1806 0.8070 0.023 Uiso 1 1 calc R
C25A C 0.0713(3) 0.3882(2) 0.73877(19) 0.0182(7) Uani 1 1 d .
C28A C 0.1047(3) 0.2891(2) 0.7085(2) 0.0181(7) Uani 1 1 d .
H28A H 0.0485 0.2693 0.6607 0.022 Uiso 1 1 calc R
C28B C 0.1047(2) 0.2105(2) 0.7781(2) 0.0194(7) Uani 1 1 d .
H28B H 0.0922 0.1510 0.7455 0.023 Uiso 1 1 calc R
O1M O 0.31816(19) 0.2291(2) 0.33926(15) 0.0357(6) Uani 1 1 d .
H1M H 0.3227 0.2289 0.3921 0.053 Uiso 1 1 calc GR
C1M C 0.4282(3) 0.2283(4) 0.3119(3) 0.0593(14) Uani 1 1 d .
H1MA H 0.4231 0.2312 0.2501 0.089 Uiso 1 1 calc GR
H1MB H 0.4645 0.1711 0.3309 0.089 Uiso 1 1 calc GR
H1MC H 0.4727 0.2821 0.3357 0.089 Uiso 1 1 calc GR
O2M O -0.30712(19) 0.26944(19) 0.79678(15) 0.0322(6) Uani 1 1 d .
H2M H -0.3069 0.2802 0.8485 0.048 Uiso 1 1 calc GR
C2M C -0.4126(3) 0.2935(3) 0.7546(3) 0.0466(11) Uani 1 1 d .
H2MA H -0.4734 0.2590 0.7794 0.070 Uiso 1 1 calc GR
H2MB H -0.4144 0.2777 0.6946 0.070 Uiso 1 1 calc GR
H2MC H -0.4225 0.3603 0.7608 0.070 Uiso 1 1 calc GR

loop_
_atom_site_aniso_label
_atom_site_aniso_U_11
_atom_site_aniso_U_22
_atom_site_aniso_U_33
_atom_site_aniso_U_23
_atom_site_aniso_U_13
_atom_site_aniso_U_12
Cl1 0.0456(5) 0.0295(5) 0.0252(5) 0.0098(4) 0.0121(4) 0.0153(4)
Cl2 0.0334(4) 0.0208(5) 0.0323(5) 0.0098(4) 0.0052(4) -0.0024(4)
Cl3 0.0284(4) 0.0296(5) 0.0300(5) 0.0084(4) -0.0024(4) 0.0005(4)
O1 0.0258(12) 0.0307(14) 0.0151(12) 0.0052(10) 0.0017(10) 0.0013(10)
O3 0.0330(12) 0.0221(13) 0.0212(14) -0.0039(11) -0.0019(11) -0.0017(10)
O5 0.0221(11) 0.0229(13) 0.0160(12) 0.0044(10) 0.0018(9) -0.0049(10)
O1' 0.0428(14) 0.0286(14) 0.0171(13) 0.0100(11) 0.0072(11) 0.0132(11)
O5A 0.0290(12) 0.0176(12) 0.0141(12) 0.0010(10) 0.0022(10) 0.0009(10)
N1 0.0297(14) 0.0151(14) 0.0102(14) 0.0049(11) 0.0003(11) 0.0047(11)
N2 0.0256(14) 0.0130(14) 0.0158(15) 0.0022(11) 0.0022(11) -0.0030(11)
C1 0.0290(18) 0.0121(17) 0.0169(18) 0.0087(14) 0.0026(14) -0.0002(14)
C3 0.0252(16) 0.0091(16) 0.022(2) 0.0067(14) 0.0019(15) -0.0017(13)
C4 0.0243(16) 0.0138(17) 0.0150(17) 0.0039(13) 0.0018(13) -0.0029(13)
C5 0.0214(15) 0.0151(17) 0.0159(18) 0.0049(14) 0.0045(13) -0.0041(13)
C6 0.0258(16) 0.0136(17) 0.0144(17) 0.0047(14) 0.0000(14) -0.0023(13)
C7 0.0264(17) 0.0178(18) 0.0185(18) 0.0018(14) 0.0002(14) -0.0010(14)
C8 0.0310(17) 0.0145(17) 0.0146(18) 0.0047(14) 0.0007(14) 0.0050(14)
C101 0.0284(17) 0.0165(18) 0.0115(17) 0.0033(14) 0.0019(14) 0.0015(14)
C102 0.0336(18) 0.0167(18) 0.0169(18) 0.0052(14) 0.0050(15) -0.0051(15)
C103 0.044(2) 0.0180(19) 0.0188(19) 0.0003(15) 0.0020(16) 0.0008(16)
C104 0.043(2) 0.029(2) 0.0183(19) 0.0042(16) 0.0092(16) 0.0110(17)
C105 0.0312(18) 0.029(2) 0.029(2) 0.0019(17) 0.0089(16) -0.0039(16)
C106 0.0306(18) 0.0169(18) 0.0214(19) 0.0007(15) 0.0008(15) -0.0026(14)
C111 0.0281(17) 0.0163(18) 0.0108(17) 0.0008(14) -0.0060(13) -0.0039(14)
C112 0.0283(17) 0.0221(19) 0.0207(19) -0.0045(15) -0.0018(15) -0.0021(15)
C113 0.037(2) 0.024(2) 0.031(2) -0.0078(17) -0.0105(17) 0.0062(16)
C114 0.054(2) 0.019(2) 0.025(2) -0.0009(17) -0.0222(18) 0.0065(18)
C115 0.052(2) 0.020(2) 0.0127(18) 0.0024(15) -0.0070(16) -0.0066(17)
C116 0.0318(18) 0.0166(18) 0.0154(18) 0.0019(14) -0.0014(14) -0.0009(14)
C1' 0.0245(17) 0.0192(19) 0.022(2) 0.0031(15) 0.0023(15) -0.0001(14)
C2' 0.0306(18) 0.0230(19) 0.0195(19) 0.0087(15) 0.0056(15) 0.0031(15)
C3A 0.0217(16) 0.0146(17) 0.0162(18) 0.0047(14) 0.0038(13) -0.0019(13)
C5A 0.0266(16) 0.0123(16) 0.0090(16) 0.0032(13) 0.0015(13) 0.0013(13)
C8A 0.0241(16) 0.0134(17) 0.0128(17) 0.0035(13) 0.0029(13) -0.0021(13)
C8B 0.0238(16) 0.0170(18) 0.0173(18) 0.0083(14) 0.0044(14) -0.0019(13)
Cl21 0.0390(5) 0.0238(5) 0.0242(5) 0.0074(4) -0.0009(4) 0.0051(4)
Cl22 0.0313(4) 0.0248(5) 0.0296(5) -0.0057(4) 0.0019(4) -0.0029(4)
Cl23 0.0300(4) 0.0242(5) 0.0401(6) 0.0061(4) 0.0154(4) 0.0026(4)
O21 0.0249(12) 0.0382(15) 0.0173(13) 0.0068(11) 0.0026(10) -0.0003(11)
O23 0.0352(13) 0.0213(13) 0.0239(14) 0.0085(11) 0.0101(11) -0.0012(10)
O25 0.0242(12) 0.0278(14) 0.0168(12) 0.0004(11) 0.0016(10) -0.0024(10)
O21' 0.0467(14) 0.0302(14) 0.0133(13) 0.0049(11) 0.0049(11) 0.0162(12)
O25A 0.0294(12) 0.0215(13) 0.0141(12) 0.0067(10) 0.0012(10) -0.0003(10)
N21 0.0289(14) 0.0210(15) 0.0118(15) 0.0034(12) 0.0027(11) 0.0040(12)
N22 0.0278(14) 0.0198(15) 0.0116(14) 0.0028(12) 0.0017(11) -0.0028(12)
C21 0.0299(18) 0.0157(18) 0.0149(18) 0.0004(14) 0.0018(14) -0.0004(14)
C23 0.0349(18) 0.0090(17) 0.0219(19) -0.0018(14) 0.0065(16) -0.0025(14)
C24 0.0246(16) 0.0170(18) 0.0164(18) 0.0048(14) 0.0050(14) -0.0018(14)
C25 0.0257(16) 0.0159(17) 0.0132(17) 0.0024(14) -0.0010(14) -0.0033(14)
C26 0.0277(17) 0.0154(17) 0.0158(18) 0.0010(14) 0.0011(14) -0.0038(14)
C27 0.0295(17) 0.0210(19) 0.0205(19) 0.0022(15) 0.0047(15) 0.0011(15)
C28 0.0294(17) 0.0186(18) 0.0136(17) 0.0023(14) 0.0038(14) 0.0029(14)
C201 0.0274(17) 0.0245(19) 0.0114(17) 0.0036(14) -0.0004(14) -0.0030(15)
C202 0.0374(19) 0.0204(19) 0.0177(19) 0.0000(15) 0.0035(15) 0.0003(15)
C203 0.049(2) 0.030(2) 0.021(2) 0.0109(17) 0.0024(17) 0.0016(18)
C204 0.049(2) 0.051(3) 0.027(2) 0.018(2) -0.0077(19) 0.001(2)
C205 0.044(2) 0.063(3) 0.030(2) 0.019(2) -0.0138(19) -0.016(2)
C206 0.044(2) 0.037(2) 0.024(2) 0.0127(18) -0.0058(17) -0.0144(18)
C211 0.0296(17) 0.0171(18) 0.0124(18) 0.0038(14) 0.0066(14) -0.0035(14)
C212 0.0353(19) 0.023(2) 0.026(2) 0.0093(16) 0.0092(16) 0.0020(16)
C213 0.042(2) 0.024(2) 0.040(2) 0.0145(19) 0.0175(19) 0.0084(17)
C214 0.059(2) 0.018(2) 0.037(2) 0.0053(18) 0.032(2) 0.0019(18)
C215 0.061(2) 0.0161(19) 0.022(2) 0.0029(16) 0.0200(18) -0.0078(18)
C216 0.0386(19) 0.0199(19) 0.0166(19) 0.0068(15) 0.0114(15) 0.0003(15)
C21' 0.0228(16) 0.0194(18) 0.0189(19) 0.0025(15) 0.0017(14) 0.0013(14)
C22' 0.0261(16) 0.0208(19) 0.0161(18) 0.0055(14) 0.0013(14) -0.0022(14)
C23A 0.0240(16) 0.0165(18) 0.0171(18) 0.0021(14) 0.0020(14) -0.0050(13)
C25A 0.0264(16) 0.0180(18) 0.0101(17) 0.0016(14) 0.0012(13) 0.0013(14)
C28A 0.0243(16) 0.0176(18) 0.0118(17) -0.0003(14) 0.0000(13) -0.0021(13)
C28B 0.0256(16) 0.0134(17) 0.0185(18) -0.0002(14) 0.0011(14) -0.0038(13)
O1M 0.0302(13) 0.0586(18) 0.0177(14) 0.0009(14) 0.0033(10) -0.0094(12)
C1M 0.038(2) 0.110(4) 0.031(3) 0.015(3) 0.0046(19) 0.011(2)
O2M 0.0328(13) 0.0442(16) 0.0198(14) -0.0001(12) 0.0048(11) -0.0015(12)
C2M 0.043(2) 0.064(3) 0.032(2) -0.001(2) 0.0003(19) 0.002(2)

loop_
_atom_type_symbol
_atom_type_description
_atom_type_scat_dispersion_real
_atom_type_scat_dispersion_imag
_atom_type_scat_source
C C 0.0033 0.0016 'International Tables Vol C Tables 4.2.6.8 and 6.1.1.4'
H H 0.0000 0.0000 'International Tables Vol C Tables 4.2.6.8 and 6.1.1.4'
Cl Cl 0.1484 0.1585 'International Tables Vol C Tables 4.2.6.8 and 6.1.1.4'
N N 0.0061 0.0033 'International Tables Vol C Tables 4.2.6.8 and 6.1.1.4'
O O 0.0106 0.0060 'International Tables Vol C Tables 4.2.6.8 and 6.1.1.4'

loop_
_geom_angle_atom_site_label_1
_geom_angle_atom_site_label_2
_geom_angle_atom_site_label_3
_geom_angle
C5 O5 H5 109.5
C5A O5A H5A 109.5
C8 N1 H1 118.5
C1' N1 H1 118.5
C1' N1 C8 123.1(3)
C1 N2 C3 112.4(3)
C1 N2 C101 123.7(3)
C3 N2 C101 123.7(3)
O1 C1 N2 122.7(3)
O1 C1 C8B 129.1(3)
N2 C1 C8B 108.1(3)
O3 C3 N2 124.3(3)
O3 C3 C3A 127.7(3)
N2 C3 C3A 107.8(3)
H4A C4 H4B 107.8
C5 C4 H4A 109.1
C5 C4 H4B 109.1
C5 C4 C3A 112.5(3)
C3A C4 H4A 109.1
C3A C4 H4B 109.1
O5 C5 C4 110.3(2)
O5 C5 C111 110.9(2)
O5 C5 C5A 103.0(2)
C4 C5 C111 109.9(3)
C4 C5 C5A 110.3(2)
C111 C5 C5A 112.2(2)
H6A C6 H6B 108.9
C7 C6 H6A 110.9
C7 C6 H6B 110.9
C5A C6 H6A 110.9
C5A C6 H6B 110.9
C5A C6 C7 104.3(2)
C6 C7 H7A 110.7
C6 C7 H7B 110.7
H7A C7 H7B 108.8
C8 C7 C6 105.1(2)
C8 C7 H7A 110.7
C8 C7 H7B 110.7
N1 C8 C7 113.5(2)
N1 C8 H8 107.5
N1 C8 C8A 114.6(2)
C7 C8 H8 107.5
C8A C8 C7 106.0(2)
C8A C8 H8 107.5
C102 C101 N2 119.2(3)
C102 C101 C106 121.3(3)
C106 C101 N2 119.4(3)
C101 C102 H102 120.4
C101 C102 C103 119.1(3)
C103 C102 H102 120.4
C102 C103 H103 119.8
C104 C103 C102 120.5(3)
C104 C103 H103 119.8
C103 C104 H104 120.0
C103 C104 C105 120.1(3)
C105 C104 H104 120.0
C104 C105 H105 119.9
C106 C105 C104 120.1(3)
C106 C105 H105 119.9
C101 C106 C105 118.9(3)
C101 C106 H106 120.6
C105 C106 H106 120.6
C112 C111 C5 120.6(3)
C112 C111 C116 117.5(3)
C116 C111 C5 121.9(3)
C111 C112 H112 119.5
C113 C112 C111 121.0(3)
C113 C112 H112 119.5
C112 C113 H113 119.6
C114 C113 C112 120.7(3)
C114 C113 H113 119.6
C113 C114 H114 120.3
C113 C114 C115 119.5(3)
C115 C114 H114 120.3
C114 C115 H115 120.1
C116 C115 C114 119.9(3)
C116 C115 H115 120.1
C111 C116 H116 119.3
C115 C116 C111 121.5(3)
C115 C116 H116 119.3
O1' C1' N1 126.5(3)
O1' C1' C2' 116.9(3)
N1 C1' C2' 116.6(3)
Cl2 C2' Cl1 109.67(18)
Cl3 C2' Cl1 108.61(17)
Cl3 C2' Cl2 109.79(18)
C1' C2' Cl1 113.7(2)
C1' C2' Cl2 107.3(2)
C1' C2' Cl3 107.7(2)
C3 C3A C4 106.3(2)
C3 C3A H3A 110.9
C3 C3A C8B 104.4(2)
C4 C3A H3A 110.9
C4 C3A C8B 113.2(2)
C8B C3A H3A 110.9
O5A C5A C5 108.7(2)
O5A C5A C6 104.4(2)
O5A C5A C8A 108.9(2)
C5 C5A C8A 111.5(2)
C6 C5A C5 120.1(3)
C6 C5A C8A 102.6(2)
C8 C8A C5A 100.6(2)
C8 C8A H8A 107.6
C8 C8A C8B 118.3(2)
C5A C8A H8A 107.6
C5A C8A C8B 114.4(2)
C8B C8A H8A 107.6
C1 C8B C3A 103.1(2)
C1 C8B C8A 122.6(3)
C1 C8B H8B 104.8
C3A C8B C8A 115.0(2)
C3A C8B H8B 104.8
C8A C8B H8B 104.8
C25 O25 H25 109.5
C25A O25A H25A 109.5
C28 N21 H21 118.7
C21' N21 H21 118.7
C21' N21 C28 122.6(3)
C21 N22 C23 112.3(3)
C21 N22 C201 123.5(3)
C23 N22 C201 124.0(3)
O21 C21 N22 123.2(3)
O21 C21 C28B 128.8(3)
N22 C21 C28B 107.9(3)
O23 C23 N22 123.5(3)
O23 C23 C23A 128.5(3)
N22 C23 C23A 107.7(3)
H24A C24 H24B 107.8
C25 C24 H24A 109.0
C25 C24 H24B 109.0
C25 C24 C23A 112.8(3)
C23A C24 H24A 109.0
C23A C24 H24B 109.0
O25 C25 C24 110.2(3)
O25 C25 C211 110.8(3)
O25 C25 C25A 102.5(2)
C24 C25 C211 110.2(2)
C24 C25 C25A 110.3(3)
C211 C25 C25A 112.6(3)
H26A C26 H26B 108.9
C27 C26 H26A 110.8
C27 C26 H26B 110.8
C25A C26 H26A 110.8
C25A C26 H26B 110.8
C25A C26 C27 104.7(2)
C26 C27 H27A 110.7
C26 C27 H27B 110.7
C26 C27 C28 105.4(2)
H27A C27 H27B 108.8
C28 C27 H27A 110.7
C28 C27 H27B 110.7
N21 C28 C27 114.2(2)
N21 C28 H28 107.6
N21 C28 C28A 113.8(3)
C27 C28 H28 107.6
C28A C28 C27 105.7(2)
C28A C28 H28 107.6
C202 C201 N22 119.3(3)
C206 C201 N22 119.9(3)
C206 C201 C202 120.9(3)
C201 C202 H202 120.2
C201 C202 C203 119.7(3)
C203 C202 H202 120.2
C202 C203 H203 120.0
C204 C203 C202 119.9(4)
C204 C203 H203 120.0
C203 C204 H204 120.2
C203 C204 C205 119.6(4)
C205 C204 H204 120.2
C204 C205 H205 119.6
C206 C205 C204 120.7(4)
C206 C205 H205 119.6
C201 C206 H206 120.4
C205 C206 C201 119.1(4)
C205 C206 H206 120.4
C212 C211 C25 120.7(3)
C212 C211 C216 118.0(3)
C216 C211 C25 121.2(3)
C211 C212 H212 119.6
C213 C212 C211 120.8(3)
C213 C212 H212 119.6
C212 C213 H213 119.7
C214 C213 C212 120.6(4)
C214 C213 H213 119.7
C213 C214 H214 120.2
C213 C214 C215 119.6(3)
C215 C214 H214 120.2
C214 C215 H215 120.0
C216 C215 C214 119.9(3)
C216 C215 H215 120.0
C211 C216 H216 119.5
C215 C216 C211 121.0(3)
C215 C216 H216 119.5
O21' C21' N21 126.4(3)
O21' C21' C22' 117.7(3)
N21 C21' C22' 115.8(3)
Cl22 C22' Cl21 108.81(18)
Cl23 C22' Cl21 107.90(17)
Cl23 C22' Cl22 109.80(17)
C21' C22' Cl21 115.3(2)
C21' C22' Cl22 106.6(2)
C21' C22' Cl23 108.4(2)
C23 C23A C24 106.3(2)
C23 C23A H23A 111.0
C23 C23A C28B 104.6(2)
C24 C23A H23A 111.0
C24 C23A C28B 112.7(3)
C28B C23A H23A 111.0
O25A C25A C25 108.7(2)
O25A C25A C26 104.8(2)
O25A C25A C28A 108.8(2)
C25 C25A C28A 111.0(2)
C26 C25A C25 120.5(2)
C26 C25A C28A 102.4(2)
C28 C28A C25A 100.6(2)
C28 C28A H28A 107.4
C28 C28A C28B 118.3(3)
C25A C28A H28A 107.4
C25A C28A C28B 115.0(2)
C28B C28A H28A 107.4
C21 C28B C23A 103.0(2)
C21 C28B C28A 122.7(3)
C21 C28B H28B 104.9
C23A C28B C28A 114.9(3)
C23A C28B H28B 104.9
C28A C28B H28B 104.9
C1M O1M H1M 109.5
O1M C1M H1MA 109.5
O1M C1M H1MB 109.5
O1M C1M H1MC 109.5
H1MA C1M H1MB 109.5
H1MA C1M H1MC 109.5
H1MB C1M H1MC 109.5
C2M O2M H2M 109.5
O2M C2M H2MA 109.5
O2M C2M H2MB 109.5
O2M C2M H2MC 109.5
H2MA C2M H2MB 109.5
H2MA C2M H2MC 109.5
H2MB C2M H2MC 109.5

loop_
_geom_bond_atom_site_label_1
_geom_bond_atom_site_label_2
_geom_bond_distance
Cl1 C2' 1.778(3)
Cl2 C2' 1.764(3)
Cl3 C2' 1.760(3)
O1 C1 1.216(4)
O3 C3 1.210(4)
O5 H5 0.8200
O5 C5 1.419(3)
O1' C1' 1.226(4)
O5A H5A 0.8200
O5A C5A 1.432(3)
N1 H1 0.8600
N1 C8 1.463(4)
N1 C1' 1.320(4)
N2 C1 1.393(4)
N2 C3 1.400(4)
N2 C101 1.445(4)
C1 C8B 1.523(4)
C3 C3A 1.512(4)
C4 H4A 0.9700
C4 H4B 0.9700
C4 C5 1.526(4)
C4 C3A 1.530(4)
C5 C111 1.526(4)
C5 C5A 1.535(4)
C6 H6A 0.9700
C6 H6B 0.9700
C6 C7 1.550(4)
C6 C5A 1.533(4)
C7 H7A 0.9700
C7 H7B 0.9700
C7 C8 1.547(4)
C8 H8 0.9800
C8 C8A 1.533(4)
C101 C102 1.377(4)
C101 C106 1.379(4)
C102 H102 0.9300
C102 C103 1.382(4)
C103 H103 0.9300
C103 C104 1.369(5)
C104 H104 0.9300
C104 C105 1.386(5)
C105 H105 0.9300
C105 C106 1.385(4)
C106 H106 0.9300
C111 C112 1.391(4)
C111 C116 1.398(4)
C112 H112 0.9300
C112 C113 1.382(5)
C113 H113 0.9300
C113 C114 1.373(5)
C114 H114 0.9300
C114 C115 1.386(5)
C115 H115 0.9300
C115 C116 1.379(5)
C116 H116 0.9300
C1' C2' 1.555(4)
C3A H3A 0.9800
C3A C8B 1.540(4)
C5A C8A 1.542(4)
C8A H8A 0.9800
C8A C8B 1.558(4)
C8B H8B 0.9800
Cl21 C22' 1.775(3)
Cl22 C22' 1.768(3)
Cl23 C22' 1.766(3)
O21 C21 1.210(4)
O23 C23 1.211(4)
O25 H25 0.8200
O25 C25 1.425(4)
O21' C21' 1.212(4)
O25A H25A 0.8200
O25A C25A 1.432(4)
N21 H21 0.8600
N21 C28 1.460(4)
N21 C21' 1.331(4)
N22 C21 1.393(4)
N22 C23 1.407(4)
N22 C201 1.438(4)
C21 C28B 1.524(4)
C23 C23A 1.501(5)
C24 H24A 0.9700
C24 H24B 0.9700
C24 C25 1.524(4)
C24 C23A 1.532(4)
C25 C211 1.527(4)
C25 C25A 1.543(4)
C26 H26A 0.9700
C26 H26B 0.9700
C26 C27 1.545(4)
C26 C25A 1.532(4)
C27 H27A 0.9700
C27 H27B 0.9700
C27 C28 1.548(4)
C28 H28 0.9800
C28 C28A 1.543(4)
C201 C202 1.378(5)
C201 C206 1.377(5)
C202 H202 0.9300
C202 C203 1.386(5)
C203 H203 0.9300
C203 C204 1.377(5)
C204 H204 0.9300
C204 C205 1.386(6)
C205 H205 0.9300
C205 C206 1.376(5)
C206 H206 0.9300
C211 C212 1.389(5)
C211 C216 1.393(5)
C212 H212 0.9300
C212 C213 1.388(5)
C213 H213 0.9300
C213 C214 1.369(5)
C214 H214 0.9300
C214 C215 1.388(5)
C215 H215 0.9300
C215 C216 1.385(5)
C216 H216 0.9300
C21' C22' 1.554(4)
C23A H23A 0.9800
C23A C28B 1.540(4)
C25A C28A 1.550(4)
C28A H28A 0.9800
C28A C28B 1.553(4)
C28B H28B 0.9800
O1M H1M 0.8200
O1M C1M 1.396(4)
C1M H1MA 0.9600
C1M H1MB 0.9600
C1M H1MC 0.9600
O2M H2M 0.8200
O2M C2M 1.396(4)
C2M H2MA 0.9600
C2M H2MB 0.9600
C2M H2MC 0.9600

loop_
_geom_hbond_atom_site_label_D
_geom_hbond_atom_site_label_H
_geom_hbond_atom_site_label_A
_geom_hbond_distance_DH
_geom_hbond_distance_HA
_geom_hbond_distance_DA
_geom_hbond_angle_DHA
_geom_hbond_site_symmetry_A
O5 H5 O1M 0.82 1.92 2.733(3) 172.2 1_655
N1 H1 Cl1 0.86 2.39 2.898(3) 118.6 .
N1 H1 O1 0.86 2.02 2.729(3) 139.2 .
C7 H7B O1 0.97 2.62 3.170(4) 116.5 .
C102 H102 O3 0.93 2.47 3.235(4) 139.1 2_766
C102 H102 O25A 0.93 2.54 3.286(4) 137.3 2_666
C106 H106 Cl23 0.93 2.96 3.584(3) 126.2 .
O25 H25 O2M 0.82 1.91 2.728(3) 171.7 .
O25A H25A O25 0.82 2.28 2.679(3) 110.7 .
N21 H21 Cl21 0.86 2.42 2.926(3) 118.1 .
N21 H21 O21 0.86 2.01 2.732(3) 140.4 .
C24 H24A O1' 0.97 2.55 3.499(4) 166.2 1_456
C27 H27A O21 0.97 2.63 3.176(4) 116.3 .
C202 H202 O5A 0.93 2.56 3.329(4) 140.1 2_656
C202 H202 O23 0.93 2.50 3.264(4) 139.4 2_557
C206 H206 Cl3 0.93 2.71 3.539(4) 148.5 1_556
O1M H1M O21' 0.82 1.98 2.777(3) 163.4 .
O2M H2M Cl3 0.82 2.97 3.552(2) 130.0 1_456
O2M H2M O1' 0.82 2.00 2.769(3) 156.4 1_456

loop_
_geom_torsion_atom_site_label_1
_geom_torsion_atom_site_label_2
_geom_torsion_atom_site_label_3
_geom_torsion_atom_site_label_4
_geom_torsion
O1 C1 C8B C3A -166.8(3)
O1 C1 C8B C8A -35.2(5)
O3 C3 C3A C4 70.5(4)
O3 C3 C3A C8B -169.5(3)
O5 C5 C111 C112 -4.7(4)
O5 C5 C111 C116 173.8(3)
O5 C5 C5A O5A 60.0(3)
O5 C5 C5A C6 180.0(3)
O5 C5 C5A C8A -60.1(3)
O1' C1' C2' Cl1 176.4(2)
O1' C1' C2' Cl2 -62.2(3)
O1' C1' C2' Cl3 56.0(3)
O5A C5A C8A C8 64.0(3)
O5A C5A C8A C8B -168.0(2)
N1 C8 C8A C5A 162.6(2)
N1 C8 C8A C8B 37.2(4)
N1 C1' C2' Cl1 -3.7(4)
N1 C1' C2' Cl2 117.8(3)
N1 C1' C2' Cl3 -124.1(3)
N2 C1 C8B C3A 17.9(3)
N2 C1 C8B C8A 149.5(3)
N2 C3 C3A C4 -103.5(3)
N2 C3 C3A C8B 16.4(3)
N2 C101 C102 C103 178.8(3)
N2 C101 C106 C105 -178.0(3)
C1 N2 C3 O3 -179.7(3)
C1 N2 C3 C3A -5.4(4)
C1 N2 C101 C102 -126.0(3)
C1 N2 C101 C106 52.7(4)
C3 N2 C1 O1 176.1(3)
C3 N2 C1 C8B -8.3(4)
C3 N2 C101 C102 48.5(4)
C3 N2 C101 C106 -132.9(3)
C3 C3A C8B C1 -20.2(3)
C3 C3A C8B C8A -156.2(3)
C4 C5 C111 C112 -126.9(3)
C4 C5 C111 C116 51.5(4)
C4 C5 C5A O5A 177.7(2)
C4 C5 C5A C6 -62.3(3)
C4 C5 C5A C8A 57.6(3)
C4 C3A C8B C1 95.0(3)
C4 C3A C8B C8A -41.0(4)
C5 C4 C3A C3 165.4(2)
C5 C4 C3A C8B 51.4(3)
C5 C111 C112 C113 178.9(3)
C5 C111 C116 C115 -179.4(3)
C5 C5A C8A C8 -176.0(2)
C5 C5A C8A C8B -48.0(3)
C6 C7 C8 N1 -140.1(3)
C6 C7 C8 C8A -13.5(3)
C6 C5A C8A C8 -46.2(3)
C6 C5A C8A C8B 81.8(3)
C7 C6 C5A O5A -75.1(3)
C7 C6 C5A C5 162.8(3)
C7 C6 C5A C8A 38.5(3)
C7 C8 C8A C5A 36.7(3)
C7 C8 C8A C8B -88.7(3)
C8 N1 C1' O1' 1.7(5)
C8 N1 C1' C2' -178.2(3)
C8 C8A C8B C1 31.8(4)
C8 C8A C8B C3A 158.3(3)
C101 N2 C1 O1 -8.9(5)
C101 N2 C1 C8B 166.7(3)
C101 N2 C3 O3 5.3(5)
C101 N2 C3 C3A 179.6(3)
C101 C102 C103 C104 -0.6(5)
C102 C101 C106 C105 0.6(5)
C102 C103 C104 C105 0.5(5)
C103 C104 C105 C106 0.3(5)
C104 C105 C106 C101 -0.8(5)
C106 C101 C102 C103 0.1(5)
C111 C5 C5A O5A -59.3(3)
C111 C5 C5A C6 60.6(3)
C111 C5 C5A C8A -179.5(2)
C111 C112 C113 C114 -0.2(5)
C112 C111 C116 C115 -0.9(4)
C112 C113 C114 C115 0.6(5)
C113 C114 C115 C116 -1.2(5)
C114 C115 C116 C111 1.3(5)
C116 C111 C112 C113 0.3(4)
C1' N1 C8 C7 -128.6(3)
C1' N1 C8 C8A 109.5(3)
C3A C4 C5 O5 53.2(3)
C3A C4 C5 C111 175.8(2)
C3A C4 C5 C5A -59.9(3)
C5A C5 C111 C112 109.9(3)
C5A C5 C111 C116 -71.6(4)
C5A C6 C7 C8 -15.4(3)
C5A C8A C8B C1 -86.6(3)
C5A C8A C8B C3A 40.0(4)
O21 C21 C28B C23A -166.9(3)
O21 C21 C28B C28A -35.5(5)
O23 C23 C23A C24 71.1(4)
O23 C23 C23A C28B -169.4(3)
O25 C25 C211 C212 -2.9(4)
O25 C25 C211 C216 174.3(3)
O25 C25 C25A O25A 59.0(3)
O25 C25 C25A C26 179.8(3)
O25 C25 C25A C28A -60.6(3)
O21' C21' C22' Cl21 174.5(2)
O21' C21' C22' Cl22 -64.7(3)
O21' C21' C22' Cl23 53.5(3)
O25A C25A C28A C28 64.6(3)
O25A C25A C28A C28B -167.2(2)
N21 C28 C28A C25A 162.7(3)
N21 C28 C28A C28B 36.6(4)
N21 C21' C22' Cl21 -7.6(4)
N21 C21' C22' Cl22 113.2(3)
N21 C21' C22' Cl23 -128.6(2)
N22 C21 C28B C23A 18.4(3)
N22 C21 C28B C28A 149.9(3)
N22 C23 C23A C24 -102.6(3)
N22 C23 C23A C28B 16.9(3)
N22 C201 C202 C203 177.2(3)
N22 C201 C206 C205 -176.2(3)
C21 N22 C23 O23 -179.6(3)
C21 N22 C23 C23A -5.5(3)
C21 N22 C201 C202 -124.6(3)
C21 N22 C201 C206 53.6(4)
C23 N22 C21 O21 176.4(3)
C23 N22 C21 C28B -8.6(3)
C23 N22 C201 C202 49.6(4)
C23 N22 C201 C206 -132.2(3)
C23 C23A C28B C21 -21.0(3)
C23 C23A C28B C28A -156.9(2)
C24 C25 C211 C212 -125.1(3)
C24 C25 C211 C216 52.1(4)
C24 C25 C25A O25A 176.3(2)
C24 C25 C25A C26 -62.9(4)
C24 C25 C25A C28A 56.7(3)
C24 C23A C28B C21 94.1(3)
C24 C23A C28B C28A -41.8(4)
C25 C24 C23A C23 166.4(2)
C25 C24 C23A C28B 52.3(3)
C25 C211 C212 C213 177.2(3)
C25 C211 C216 C215 -178.3(3)
C25 C25A C28A C28 -175.8(2)
C25 C25A C28A C28B -47.5(3)
C26 C27 C28 N21 -139.4(3)
C26 C27 C28 C28A -13.6(3)
C26 C25A C28A C28 -45.9(3)
C26 C25A C28A C28B 82.3(3)
C27 C26 C25A O25A -75.2(3)
C27 C26 C25A C25 162.0(3)
C27 C26 C25A C28A 38.3(3)
C27 C28 C28A C25A 36.6(3)
C27 C28 C28A C28B -89.5(3)
C28 N21 C21' O21' 5.0(5)
C28 N21 C21' C22' -172.7(3)
C28 C28A C28B C21 32.9(4)
C28 C28A C28B C23A 159.3(3)
C201 N22 C21 O21 -8.8(5)
C201 N22 C21 C28B 166.2(3)
C201 N22 C23 O23 5.6(5)
C201 N22 C23 C23A 179.7(3)
C201 C202 C203 C204 -1.1(5)
C202 C201 C206 C205 2.0(5)
C202 C203 C204 C205 2.3(6)
C203 C204 C205 C206 -1.3(6)
C204 C205 C206 C201 -0.8(6)
C206 C201 C202 C203 -1.1(5)
C211 C25 C25A O25A -60.0(3)
C211 C25 C25A C26 60.8(4)
C211 C25 C25A C28A -179.7(3)
C211 C212 C213 C214 0.7(5)
C212 C211 C216 C215 -1.0(5)
C212 C213 C214 C215 0.0(5)
C213 C214 C215 C216 -1.1(5)
C214 C215 C216 C211 1.6(5)
C216 C211 C212 C213 -0.2(5)
C21' N21 C28 C27 -122.9(3)
C21' N21 C28 C28A 115.6(3)
C23A C24 C25 O25 52.3(3)
C23A C24 C25 C211 174.8(2)
C23A C24 C25 C25A -60.2(3)
C25A C25 C211 C212 111.2(3)
C25A C25 C211 C216 -71.6(4)
C25A C26 C27 C28 -15.3(3)
C25A C28A C28B C21 -85.8(3)
C25A C28A C28B C23A 40.5(4)
